data_2240061
loop_
_publ_author_name
'Choi, Hong Dae'
'Lee, Uk'

_publ_section_title
;
 Crystal structure of
 3-(4-bromophenylsulfonyl)-2,5,6-trimethyl-1-benzofuran
;
_journal_coeditor_code RN2128
_journal_issue 11
_journal_name_full 'Acta Crystallographica Section E'
_journal_page_first 325
_journal_page_last 327
_journal_paper_doi 10.1107/S1600536814022119
_journal_volume 70
_journal_year 2014
_chemical_formula_iupac 'C17 H15 Br O3 S'
_chemical_formula_moiety 'C17 H15 Br O3 S'
_chemical_formula_sum 'C17 H15 Br O3 S'
_chemical_formula_weight 379.26
_chemical_melting_point_gt 453
_chemical_melting_point_lt 452
_chemical_name_systematic
;
3-(4-Bromophenylsulfonyl)-2,5,6-trimethyl-1-benzofuran
;
_space_group_IT_number 7
_symmetry_cell_setting monoclinic
_symmetry_space_group_name_Hall 'P -2yc'
_symmetry_space_group_name_H-M 'P 1 c 1'
_atom_sites_solution_hydrogens difmap
_atom_sites_solution_primary direct
_atom_sites_solution_secondary difmap
_audit_creation_method 'form.cif (version 2.0)'
_cell_angle_alpha 90.00
_cell_angle_beta 108.8000(10)
_cell_angle_gamma 90.00
_cell_formula_units_Z 2
_cell_length_a 11.3395(3)
_cell_length_b 8.0093(2)
_cell_length_c 9.0439(2)
_cell_measurement_reflns_used 6185
_cell_measurement_temperature 173(2)
_cell_measurement_theta_max 27.53
_cell_measurement_theta_min 2.54
_cell_volume 777.56(3)
_computing_cell_refinement
;
<i>SAINT</i> (Bruker, 2009)
;
_computing_data_collection
;
<i>APEX2</i> (Bruker, 2009)
;
_computing_data_reduction
;
<i>SAINT</i> (Bruker, 2009)
;
_computing_molecular_graphics
;
<i>ORTEP-3 for Windows </i> (Farrugia, 2012) and
<i>DIAMOND</i> (Brandenburg, 1998)
;
_computing_publication_material
;
<i>SHELXL97</i> (Sheldrick, 2008)
;
_computing_structure_refinement
;
<i>SHELXL97</i> (Sheldrick, 2008)
;
_computing_structure_solution
;
<i>SHELXS97</i> (Sheldrick, 2008)
;
_diffrn_ambient_temperature 173(2)
_diffrn_detector_area_resol_mean 10.0
_diffrn_measured_fraction_theta_full 1.000
_diffrn_measured_fraction_theta_max 1.000
_diffrn_measurement_device_type 'Bruker SMART APEXII CCD'
_diffrn_measurement_method '\f and \w scans'
_diffrn_radiation_monochromator 'graphite multilayer'
_diffrn_radiation_source 'rotating anode'
_diffrn_radiation_type MoK\a
_diffrn_radiation_wavelength 0.71073
_diffrn_reflns_av_R_equivalents 0.0300
_diffrn_reflns_av_sigmaI/netI 0.0431
_diffrn_reflns_limit_h_max 14
_diffrn_reflns_limit_h_min -14
_diffrn_reflns_limit_k_max 10
_diffrn_reflns_limit_k_min -10
_diffrn_reflns_limit_l_max 11
_diffrn_reflns_limit_l_min -11
_diffrn_reflns_number 12777
_diffrn_reflns_theta_full 27.00
_diffrn_reflns_theta_max 27.00
_diffrn_reflns_theta_min 1.90
_diffrn_standards_number 0
_exptl_absorpt_coefficient_mu 2.787
_exptl_absorpt_correction_T_max 0.7457
_exptl_absorpt_correction_T_min 0.6425
_exptl_absorpt_correction_type multi-scan
_exptl_absorpt_process_details
;
(<i>SADABS</i>; Bruker, 2009)
;
_exptl_crystal_colour colourless
_exptl_crystal_density_diffrn 1.620
_exptl_crystal_density_method 'not measured'
_exptl_crystal_description block
_exptl_crystal_F_000 384
_exptl_crystal_size_max 0.21
_exptl_crystal_size_mid 0.17
_exptl_crystal_size_min 0.15
_refine_diff_density_max 0.323
_refine_diff_density_min -0.374
_refine_ls_abs_structure_details
;
Flack (1983), 1710 Friedel pairs
;
_refine_ls_abs_structure_Flack -0.001(6)
_refine_ls_extinction_method none
_refine_ls_goodness_of_fit_ref 0.999
_refine_ls_hydrogen_treatment constr
_refine_ls_matrix_type full
_refine_ls_number_parameters 202
_refine_ls_number_reflns 3392
_refine_ls_number_restraints 2
_refine_ls_restrained_S_all 0.998
_refine_ls_R_factor_all 0.0275
_refine_ls_R_factor_gt 0.0241
_refine_ls_shift/su_max 0.001
_refine_ls_shift/su_mean 0.000
_refine_ls_structure_factor_coef Fsqd
_refine_ls_weighting_details 'calc w=1/[\s^2^(Fo^2^)+(0.0201P)^2^+0.0000P] where P=(Fo^2^+2Fc^2^)/3'
_refine_ls_weighting_scheme calc
_refine_ls_wR_factor_gt 0.0547
_refine_ls_wR_factor_ref 0.0558
_reflns_number_gt 3136
_reflns_number_total 3392
_reflns_threshold_expression I>2\s(I)
_cod_data_source_file rn2128sup1.cif
_cod_data_source_block I
_cod_original_sg_symbol_H-M 'P c'
_cod_database_code 2240061
_cod_database_fobs_code 2240061

loop_
_symmetry_equiv_pos_as_xyz
'x, y, z'
'x, -y, z+1/2'

loop_
_atom_site_type_symbol
_atom_site_label
_atom_site_fract_x
_atom_site_fract_y
_atom_site_fract_z
_atom_site_U_iso_or_equiv
_atom_site_adp_type
_atom_site_calc_flag
_atom_site_refinement_flags
_atom_site_occupancy
_atom_site_symmetry_multiplicity
Br Br1 0.89314(3) 0.76274(4) 0.54426(3) 0.04023(8) Uani d . 1 2
S S1 0.49513(5) 0.71962(7) 0.90695(6) 0.02534(13) Uani d . 1 2
O O1 0.27996(15) 0.39863(18) 0.61667(18) 0.0275(4) Uani d . 1 2
O O2 0.44621(15) 0.8818(2) 0.92194(19) 0.0325(4) Uani d . 1 2
O O3 0.54542(16) 0.6177(2) 1.04338(19) 0.0357(4) Uani d . 1 2
C C1 0.3808(2) 0.6097(2) 0.7663(2) 0.0212(4) Uani d . 1 2
C C2 0.2883(2) 0.6820(3) 0.6333(2) 0.0229(4) Uani d . 1 2
C C3 0.2506(2) 0.8416(3) 0.5766(3) 0.0256(5) Uani d . 1 2
H H3 0.2894 0.9370 0.6343 0.031 Uiso calc R 1 2
C C4 0.1567(2) 0.8602(3) 0.4364(3) 0.0278(5) Uani d . 1 2
C C5 0.0994(2) 0.7185(3) 0.3471(3) 0.0301(6) Uani d . 1 2
C C6 0.1362(2) 0.5613(3) 0.4028(3) 0.0305(5) Uani d . 1 2
H H6 0.0986 0.4653 0.3451 0.037 Uiso calc R 1 2
C C7 0.22934(19) 0.5462(3) 0.5449(3) 0.0239(5) Uani d . 1 2
C C8 0.3733(2) 0.4408(3) 0.7508(3) 0.0258(5) Uani d . 1 2
C C9 0.1161(3) 1.0346(3) 0.3779(3) 0.0373(6) Uani d . 1 2
H H9A 0.1698 1.1164 0.4489 0.056 Uiso calc R 1 2
H H9B 0.0295 1.0520 0.3740 0.056 Uiso calc R 1 2
H H9C 0.1224 1.0485 0.2731 0.056 Uiso calc R 1 2
C C10 -0.0008(3) 0.7398(3) 0.1912(3) 0.0429(7) Uani d . 1 2
H H10A -0.0211 0.6310 0.1397 0.064 Uiso calc R 1 2
H H10B 0.0289 0.8152 0.1255 0.064 Uiso calc R 1 2
H H10C -0.0755 0.7872 0.2071 0.064 Uiso calc R 1 2
C C11 0.4438(3) 0.3001(3) 0.8427(3) 0.0360(6) Uani d . 1 2
H H11A 0.4959 0.3405 0.9453 0.054 Uiso calc R 1 2
H H11B 0.4968 0.2505 0.7876 0.054 Uiso calc R 1 2
H H11C 0.3856 0.2157 0.8564 0.054 Uiso calc R 1 2
C C12 0.6123(2) 0.7434(3) 0.8190(3) 0.0238(5) Uani d . 1 2
C C13 0.6082(2) 0.8757(3) 0.7190(3) 0.0303(5) Uani d . 1 2
H H12 0.5469 0.9605 0.7046 0.036 Uiso calc R 1 2
C C14 0.6935(2) 0.8833(3) 0.6407(3) 0.0334(6) Uani d . 1 2
H H13 0.6915 0.9737 0.5719 0.040 Uiso calc R 1 2
C C15 0.7818(3) 0.7605(3) 0.6615(3) 0.0293(5) Uani d . 1 2
C C16 0.7893(2) 0.6306(3) 0.7645(3) 0.0349(6) Uani d . 1 2
H H15 0.8527 0.5485 0.7810 0.042 Uiso calc R 1 2
C C17 0.7032(2) 0.6216(3) 0.8436(3) 0.0303(5) Uani d . 1 2
H H16 0.7065 0.5325 0.9141 0.036 Uiso calc R 1 2

loop_
_atom_site_aniso_label
_atom_site_aniso_U_11
_atom_site_aniso_U_22
_atom_site_aniso_U_33
_atom_site_aniso_U_12
_atom_site_aniso_U_13
_atom_site_aniso_U_23
Br1 0.03614(13) 0.05357(16) 0.03812(15) -0.01553(15) 0.02190(11) -0.01138(13)
S1 0.0241(3) 0.0324(3) 0.0203(3) 0.0013(3) 0.0082(2) -0.0013(2)
O1 0.0323(9) 0.0210(8) 0.0336(9) -0.0030(7) 0.0169(8) -0.0009(6)
O2 0.0313(9) 0.0347(9) 0.0323(9) 0.0021(7) 0.0112(7) -0.0124(7)
O3 0.0357(9) 0.0502(11) 0.0226(8) 0.0051(8) 0.0114(7) 0.0069(7)
C1 0.0213(11) 0.0242(10) 0.0208(10) 0.0003(9) 0.0103(9) 0.0011(8)
C2 0.0228(11) 0.0243(11) 0.0255(12) -0.0008(9) 0.0133(9) 0.0007(8)
C3 0.0251(11) 0.0244(11) 0.0317(12) 0.0005(9) 0.0153(9) 0.0010(9)
C4 0.0250(12) 0.0338(13) 0.0299(13) 0.0008(9) 0.0161(10) 0.0038(9)
C5 0.0234(13) 0.0464(14) 0.0242(13) 0.0020(10) 0.0129(11) 0.0049(10)
C6 0.0252(12) 0.0384(13) 0.0309(14) -0.0081(10) 0.0134(11) -0.0089(10)
C7 0.0238(11) 0.0229(11) 0.0296(13) -0.0006(9) 0.0148(10) -0.0005(9)
C8 0.0270(12) 0.0294(11) 0.0273(12) 0.0029(9) 0.0174(10) 0.0043(9)
C9 0.0347(13) 0.0419(16) 0.0367(13) 0.0083(12) 0.0133(11) 0.0108(11)
C10 0.0337(15) 0.0618(19) 0.0312(16) 0.0002(12) 0.0075(13) 0.0040(12)
C11 0.0455(15) 0.0251(12) 0.0447(16) 0.0075(11) 0.0245(13) 0.0107(10)
C12 0.0223(11) 0.0286(11) 0.0198(12) -0.0025(9) 0.0058(10) -0.0033(8)
C13 0.0296(12) 0.0283(12) 0.0331(13) 0.0018(10) 0.0105(10) 0.0006(10)
C14 0.0346(14) 0.0358(14) 0.0305(13) -0.0040(11) 0.0117(11) 0.0044(10)
C15 0.0241(12) 0.0400(13) 0.0256(13) -0.0092(10) 0.0107(10) -0.0073(9)
C16 0.0268(12) 0.0400(14) 0.0399(14) 0.0035(11) 0.0135(11) 0.0043(11)
C17 0.0280(12) 0.0338(13) 0.0308(13) 0.0070(10) 0.0115(10) 0.0095(10)

loop_
_atom_type_symbol
_atom_type_description
_atom_type_scat_dispersion_real
_atom_type_scat_dispersion_imag
_atom_type_scat_source
C C 0.0033 0.0016 'International Tables Vol C Tables 4.2.6.8 and 6.1.1.4'
H H 0.0000 0.0000 'International Tables Vol C Tables 4.2.6.8 and 6.1.1.4'
O O 0.0106 0.0060 'International Tables Vol C Tables 4.2.6.8 and 6.1.1.4'
S S 0.1246 0.1234 'International Tables Vol C Tables 4.2.6.8 and 6.1.1.4'
Br Br -0.2901 2.4595 'International Tables Vol C Tables 4.2.6.8 and 6.1.1.4'

loop_
_geom_angle_atom_site_label_1
_geom_angle_atom_site_label_2
_geom_angle_atom_site_label_3
_geom_angle
O3 S1 O2 119.46(10)
O3 S1 C1 109.74(10)
O2 S1 C1 107.95(10)
O3 S1 C12 107.50(11)
O2 S1 C12 108.34(11)
C1 S1 C12 102.55(11)
C8 O1 C7 106.92(16)
C8 C1 C2 108.04(19)
C8 C1 S1 125.97(18)
C2 C1 S1 125.47(16)
C7 C2 C3 118.3(2)
C7 C2 C1 104.63(19)
C3 C2 C1 137.1(2)
C4 C3 C2 119.6(2)
C4 C3 H3 120.2
C2 C3 H3 120.2
C3 C4 C5 120.8(2)
C3 C4 C9 118.7(2)
C5 C4 C9 120.4(2)
C6 C5 C4 119.7(2)
C6 C5 C10 119.8(2)
C4 C5 C10 120.6(2)
C5 C6 C7 118.3(2)
C5 C6 H6 120.8
C7 C6 H6 120.8
O1 C7 C6 126.2(2)
O1 C7 C2 110.48(19)
C6 C7 C2 123.3(2)
C1 C8 O1 109.9(2)
C1 C8 C11 134.3(2)
O1 C8 C11 115.8(2)
C4 C9 H9A 109.5
C4 C9 H9B 109.5
H9A C9 H9B 109.5
C4 C9 H9C 109.5
H9A C9 H9C 109.5
H9B C9 H9C 109.5
C5 C10 H10A 109.5
C5 C10 H10B 109.5
H10A C10 H10B 109.5
C5 C10 H10C 109.5
H10A C10 H10C 109.5
H10B C10 H10C 109.5
C8 C11 H11A 109.5
C8 C11 H11B 109.5
H11A C11 H11B 109.5
C8 C11 H11C 109.5
H11A C11 H11C 109.5
H11B C11 H11C 109.5
C17 C12 C13 120.7(2)
C17 C12 S1 118.77(18)
C13 C12 S1 120.39(19)
C14 C13 C12 119.4(2)
C14 C13 H12 120.3
C12 C13 H12 120.3
C15 C14 C13 120.1(2)
C15 C14 H13 119.9
C13 C14 H13 119.9
C14 C15 C16 121.1(3)
C14 C15 Br1 120.3(2)
C16 C15 Br1 118.5(2)
C15 C16 C17 119.1(2)
C15 C16 H15 120.4
C17 C16 H15 120.4
C12 C17 C16 119.5(2)
C12 C17 H16 120.2
C16 C17 H16 120.2

loop_
_geom_bond_atom_site_label_1
_geom_bond_atom_site_label_2
_geom_bond_distance
Br1 C15 1.892(3)
S1 O3 1.4354(17)
S1 O2 1.4360(17)
S1 C1 1.735(2)
S1 C12 1.765(3)
O1 C8 1.371(3)
O1 C7 1.381(2)
C1 C8 1.360(3)
C1 C2 1.439(3)
C2 C7 1.388(3)
C2 C3 1.392(3)
C3 C4 1.376(3)
C3 H3 0.9500
C4 C5 1.423(3)
C4 C9 1.512(3)
C5 C6 1.370(3)
C5 C10 1.508(4)
C6 C7 1.381(3)
C6 H6 0.9500
C8 C11 1.473(3)
C9 H9A 0.9800
C9 H9B 0.9800
C9 H9C 0.9800
C10 H10A 0.9800
C10 H10B 0.9800
C10 H10C 0.9800
C11 H11A 0.9800
C11 H11B 0.9800
C11 H11C 0.9800
C12 C17 1.384(3)
C12 C13 1.384(3)
C13 C14 1.372(3)
C13 H12 0.9500
C14 C15 1.372(4)
C14 H13 0.9500
C15 C16 1.381(4)
C16 C17 1.386(3)
C16 H15 0.9500
C17 H16 0.9500

loop_
_geom_hbond_atom_site_label_D
_geom_hbond_atom_site_label_H
_geom_hbond_atom_site_label_A
_geom_hbond_site_symmetry_A
_geom_hbond_distance_DH
_geom_hbond_distance_HA
_geom_hbond_distance_DA
_geom_hbond_angle_DHA
C11 H11B <i>Cg</i>1 2_565 0.98 2.89 3.504(3) 121.6

loop_
_geom_torsion_atom_site_label_1
_geom_torsion_atom_site_label_2
_geom_torsion_atom_site_label_3
_geom_torsion_atom_site_label_4
_geom_torsion
O3 S1 C1 C8 -26.6(2)
O2 S1 C1 C8 -158.29(18)
C12 S1 C1 C8 87.4(2)
O3 S1 C1 C2 162.75(18)
O2 S1 C1 C2 31.0(2)
C12 S1 C1 C2 -83.2(2)
C8 C1 C2 C7 0.3(2)
S1 C1 C2 C7 172.36(16)
C8 C1 C2 C3 -177.5(2)
S1 C1 C2 C3 -5.4(4)
C7 C2 C3 C4 0.3(3)
C1 C2 C3 C4 177.8(2)
C2 C3 C4 C5 -1.3(3)
C2 C3 C4 C9 179.2(2)
C3 C4 C5 C6 1.4(4)
C9 C4 C5 C6 -179.1(2)
C3 C4 C5 C10 -178.2(2)
C9 C4 C5 C10 1.3(4)
C4 C5 C6 C7 -0.4(4)
C10 C5 C6 C7 179.2(2)
C8 O1 C7 C6 177.0(2)
C8 O1 C7 C2 -1.0(2)
C5 C6 C7 O1 -178.3(2)
C5 C6 C7 C2 -0.6(3)
C3 C2 C7 O1 178.70(17)
C1 C2 C7 O1 0.4(2)
C3 C2 C7 C6 0.7(3)
C1 C2 C7 C6 -177.6(2)
C2 C1 C8 O1 -0.9(2)
S1 C1 C8 O1 -172.93(15)
C2 C1 C8 C11 177.4(3)
S1 C1 C8 C11 5.4(4)
C7 O1 C8 C1 1.2(2)
C7 O1 C8 C11 -177.5(2)
O3 S1 C12 C17 25.8(2)
O2 S1 C12 C17 156.21(19)
C1 S1 C12 C17 -89.8(2)
O3 S1 C12 C13 -158.47(19)
O2 S1 C12 C13 -28.1(2)
C1 S1 C12 C13 85.9(2)
C17 C12 C13 C14 1.6(4)
S1 C12 C13 C14 -173.97(18)
C12 C13 C14 C15 0.1(4)
C13 C14 C15 C16 -2.1(4)
C13 C14 C15 Br1 176.07(19)
C14 C15 C16 C17 2.3(4)
Br1 C15 C16 C17 -175.84(18)
C13 C12 C17 C16 -1.4(4)
S1 C12 C17 C16 174.32(19)
C15 C16 C17 C12 -0.6(4)
